data_1519193
loop_
_publ_author_name
'Pelter, Andy'
'Light, Mark E.'
'Hursthouse, Michael B.'

_publ_section_title
;
 C31H28ClNO
;
_journal_name_full 'Crystal Structure Report Archive'
_journal_page_first 744
_journal_year 1998
_chemical_formula_sum 'C31 H28 Cl N O'
_chemical_formula_weight 465.99
_space_group_IT_number 14
_symmetry_cell_setting monoclinic
_symmetry_space_group_name_Hall '-P 2ybc'
_symmetry_space_group_name_H-M 'P 1 21/c 1'
_atom_sites_solution_hydrogens geom
_atom_sites_solution_primary direct
_atom_sites_solution_secondary difmap
_cell_angle_alpha 90.00
_cell_angle_beta 94.700(4)
_cell_angle_gamma 90.00
_cell_formula_units_Z 4
_cell_length_a 12.5670(7)
_cell_length_b 8.9690(13)
_cell_length_c 21.549(2)
_cell_measurement_temperature 293(2)
_cell_volume 2420.7(4)
_computing_cell_refinement REFINE
_computing_data_collection 'MADNES (Pflugrath & Messerschmidt, 1989)'
_computing_data_reduction 'ABSURD (Karaulov, 1992)'
_computing_publication_material SHELXL97
_computing_structure_refinement 'SHELXL97 (Sheldrick, 2008)'
_computing_structure_solution 'SIR92 (Altomare, Cascarano, Giacovazzo & Guaglitardi, 1993)'
_diffrn_ambient_temperature 293(2)
_diffrn_measured_fraction_theta_full 0.995
_diffrn_measured_fraction_theta_max 0.995
_diffrn_measurement_device_type 'Delft instruments FAST area detector'
_diffrn_measurement_method 'Intensity measurements as described by Darr, Drake, Hursthouse & Malik (1993)'
_diffrn_radiation_monochromator graphite
_diffrn_radiation_source 'rotating anode generator'
_diffrn_radiation_type MoK\a
_diffrn_radiation_wavelength 0.71073
_diffrn_reflns_av_R_equivalents 0.1200
_diffrn_reflns_av_sigmaI/netI 0.1080
_diffrn_reflns_limit_h_max 15
_diffrn_reflns_limit_h_min -15
_diffrn_reflns_limit_k_max 11
_diffrn_reflns_limit_k_min -11
_diffrn_reflns_limit_l_max 26
_diffrn_reflns_limit_l_min -26
_diffrn_reflns_number 16790
_diffrn_reflns_theta_full 26.37
_diffrn_reflns_theta_max 26.37
_diffrn_reflns_theta_min 2.96
_exptl_absorpt_coefficient_mu 0.182
_exptl_absorpt_correction_type none
_exptl_crystal_colour unknown
_exptl_crystal_density_diffrn 1.279
_exptl_crystal_density_method 'not measured'
_exptl_crystal_description unknown
_exptl_crystal_F_000 984
_exptl_crystal_size_max 0.2
_exptl_crystal_size_mid 0.2
_exptl_crystal_size_min 0.1
_refine_diff_density_max 0.268
_refine_diff_density_min -0.289
_refine_diff_density_rms 0.058
_refine_ls_extinction_method none
_refine_ls_goodness_of_fit_ref 1.016
_refine_ls_hydrogen_treatment constr
_refine_ls_matrix_type full
_refine_ls_number_parameters 307
_refine_ls_number_reflns 4930
_refine_ls_number_restraints 0
_refine_ls_restrained_S_all 1.016
_refine_ls_R_factor_all 0.1223
_refine_ls_R_factor_gt 0.0604
_refine_ls_shift/su_max 0.000
_refine_ls_shift/su_mean 0.000
_refine_ls_structure_factor_coef Fsqd
_refine_ls_weighting_details 'calc w=1/[\s^2^(Fo^2^)+(0.0247P)^2^+1.8786P] where P=(Fo^2^+2Fc^2^)/3'
_refine_ls_weighting_scheme calc
_refine_ls_wR_factor_gt 0.1042
_refine_ls_wR_factor_ref 0.1248
_reflns_number_gt 2967
_reflns_number_total 4930
_reflns_threshold_expression >2\s(I)
_cod_data_source_file eCrystal-744.cif
_cod_data_source_block s92
_cod_depositor_comments
;
Citation :
Pelter, Andy and Light, Mark E. and Hursthouse, Michael B. (1998) 
University of Southampton, Crystal Structure Report Archive. 
(doi:10.5258/ecrystals/744)

More at:
http://ecrystals.chem.soton.ac.uk/744/

The following automatic conversions were performed:

'_symmetry_cell_setting' value 'Monoclinic' changed to 'monoclinic'
according to the built-in table from CIF Core dictionary named
'cif_core.dic' version 2.4.1 from 2010-06-29.

Automatic conversion script
Id: cif_fix_values 3105 2015-03-04 15:46:00Z robertas 
;
_cod_original_sg_symbol_H-M P2(1)/c
_cod_database_code 1519193

loop_
_symmetry_equiv_pos_as_xyz
'x, y, z'
'-x, y+1/2, -z+1/2'
'-x, -y, -z'
'x, -y-1/2, z-1/2'

loop_
_atom_site_label
_atom_site_type_symbol
_atom_site_fract_x
_atom_site_fract_y
_atom_site_fract_z
_atom_site_U_iso_or_equiv
_atom_site_adp_type
_atom_site_occupancy
_atom_site_symmetry_multiplicity
_atom_site_calc_flag
_atom_site_refinement_flags
_atom_site_disorder_assembly
_atom_site_disorder_group
Cl1 Cl 0.26725(6) 0.95980(8) 0.36077(4) 0.0345(2) Uani 1 1 d . . .
O1 O 0.07057(15) 0.7717(2) 0.32643(9) 0.0296(5) Uani 1 1 d . . .
N1 N 0.16366(17) 0.6420(2) 0.25820(10) 0.0214(5) Uani 1 1 d . . .
C19 C 0.4722(2) 0.5407(3) 0.21057(12) 0.0234(6) Uani 1 1 d . . .
H19 H 0.5450 0.5299 0.2069 0.028 Uiso 1 1 calc R . .
C9 C 0.0650(2) 0.5964(3) 0.22217(13) 0.0239(6) Uani 1 1 d . . .
H9A H 0.0075 0.5962 0.2496 0.029 Uiso 1 1 calc R . .
H9B H 0.0737 0.4950 0.2079 0.029 Uiso 1 1 calc R . .
C21 C 0.3129(2) 0.4617(3) 0.25792(12) 0.0226(6) Uani 1 1 d . . .
C16 C 0.2659(2) 0.5971(3) 0.23785(12) 0.0188(6) Uani 1 1 d . . .
C28 C 0.2639(2) 0.4605(4) 0.08306(13) 0.0337(7) Uani 1 1 d . . .
H28 H 0.2248 0.5304 0.0588 0.040 Uiso 1 1 calc R . .
C7 C 0.2613(2) 0.7609(3) 0.34932(12) 0.0245(6) Uani 1 1 d . . .
H7 H 0.3213 0.7301 0.3260 0.029 Uiso 1 1 calc R . .
C10 C 0.0322(2) 0.6933(3) 0.16643(13) 0.0242(6) Uani 1 1 d . . .
C8 C 0.1560(2) 0.7265(3) 0.31005(12) 0.0223(6) Uani 1 1 d . . .
C18 C 0.4154(2) 0.6506(3) 0.17698(12) 0.0228(6) Uani 1 1 d . . .
C17 C 0.3152(2) 0.6875(3) 0.19625(12) 0.0228(6) Uani 1 1 d . . .
H17 H 0.2811 0.7736 0.1811 0.027 Uiso 1 1 calc R . .
C31 C 0.4526(2) 0.7063(3) 0.11620(13) 0.0312(7) Uani 1 1 d . . .
H31A H 0.5273 0.7338 0.1226 0.037 Uiso 1 1 calc R . .
H31B H 0.4125 0.7951 0.1035 0.037 Uiso 1 1 calc R . .
C6 C 0.2682(2) 0.6800(3) 0.41088(13) 0.0261(7) Uani 1 1 d . . .
C20 C 0.4209(2) 0.4463(3) 0.24975(13) 0.0254(7) Uani 1 1 d . . .
H20 H 0.4598 0.3712 0.2710 0.031 Uiso 1 1 calc R . .
C11 C 0.0482(2) 0.8467(3) 0.16730(14) 0.0288(7) Uani 1 1 d . . .
H11 H 0.0859 0.8906 0.2015 0.035 Uiso 1 1 calc R . .
C5 C 0.2055(2) 0.7208(3) 0.45810(13) 0.0315(7) Uani 1 1 d . . .
H5 H 0.1584 0.8004 0.4523 0.038 Uiso 1 1 calc R . .
C24 C 0.2683(2) 0.2641(3) 0.15989(14) 0.0321(7) Uani 1 1 d . . .
C22 C 0.2506(2) 0.3266(3) 0.27660(13) 0.0296(7) Uani 1 1 d . . .
H22A H 0.1841 0.3592 0.2921 0.036 Uiso 1 1 calc R . .
H22B H 0.2914 0.2746 0.3101 0.036 Uiso 1 1 calc R . .
C29 C 0.2120(2) 0.3678(3) 0.12136(13) 0.0312(7) Uani 1 1 d . . .
H29 H 0.1382 0.3740 0.1217 0.037 Uiso 1 1 calc R . .
C27 C 0.3746(2) 0.4517(4) 0.07983(13) 0.0317(7) Uani 1 1 d . . .
C1 C 0.3382(3) 0.5606(3) 0.42036(15) 0.0362(8) Uani 1 1 d . . .
H1 H 0.3809 0.5330 0.3890 0.043 Uiso 1 1 calc R . .
C12 C 0.0088(3) 0.9345(4) 0.11794(15) 0.0370(8) Uani 1 1 d . . .
H12 H 0.0205 1.0369 0.1189 0.044 Uiso 1 1 calc R . .
C23 C 0.2251(3) 0.2147(3) 0.21974(15) 0.0392(8) Uani 1 1 d . . .
H23A H 0.2549 0.1178 0.2311 0.047 Uiso 1 1 calc R . .
H23B H 0.1483 0.2032 0.2127 0.047 Uiso 1 1 calc R . .
C15 C -0.0235(2) 0.6303(4) 0.11521(14) 0.0355(8) Uani 1 1 d . . .
H15 H -0.0343 0.5278 0.1137 0.043 Uiso 1 1 calc R . .
C26 C 0.4243(3) 0.3251(4) 0.10606(14) 0.0357(8) Uani 1 1 d . . .
H26 H 0.4933 0.3017 0.0968 0.043 Uiso 1 1 calc R . .
C25 C 0.3725(3) 0.2336(3) 0.14567(15) 0.0383(8) Uani 1 1 d . . .
H25 H 0.4077 0.1505 0.1631 0.046 Uiso 1 1 calc R . .
C4 C 0.2130(3) 0.6428(4) 0.51409(14) 0.0427(9) Uani 1 1 d . . .
H4 H 0.1715 0.6707 0.5460 0.051 Uiso 1 1 calc R . .
C13 C -0.0474(3) 0.8710(4) 0.06763(17) 0.0485(10) Uani 1 1 d . . .
H13 H -0.0746 0.9304 0.0347 0.058 Uiso 1 1 calc R . .
C30 C 0.4384(3) 0.5862(4) 0.06220(14) 0.0373(8) Uani 1 1 d . . .
H30A H 0.4028 0.6324 0.0254 0.045 Uiso 1 1 calc R . .
H30B H 0.5084 0.5535 0.0518 0.045 Uiso 1 1 calc R . .
C2 C 0.3452(3) 0.4825(4) 0.47584(17) 0.0496(10) Uani 1 1 d . . .
H2 H 0.3921 0.4027 0.4818 0.060 Uiso 1 1 calc R . .
C14 C -0.0637(3) 0.7186(4) 0.06576(16) 0.0504(10) Uani 1 1 d . . .
H14 H -0.1016 0.6753 0.0315 0.060 Uiso 1 1 calc R . .
C3 C 0.2825(3) 0.5234(4) 0.52205(17) 0.0506(10) Uani 1 1 d . . .
H3 H 0.2866 0.4703 0.5592 0.061 Uiso 1 1 calc R . .

loop_
_atom_site_aniso_label
_atom_site_aniso_U_11
_atom_site_aniso_U_22
_atom_site_aniso_U_33
_atom_site_aniso_U_23
_atom_site_aniso_U_13
_atom_site_aniso_U_12
Cl1 0.0346(4) 0.0239(4) 0.0463(5) 0.0036(4) 0.0114(4) -0.0017(3)
O1 0.0240(11) 0.0367(12) 0.0289(12) 0.0017(10) 0.0069(9) 0.0092(10)
N1 0.0199(12) 0.0243(13) 0.0206(12) 0.0017(11) 0.0041(10) 0.0023(10)
C19 0.0151(14) 0.0288(16) 0.0259(16) -0.0078(14) -0.0002(12) -0.0006(13)
C9 0.0214(15) 0.0253(15) 0.0253(16) 0.0016(13) 0.0042(12) -0.0003(12)
C21 0.0256(16) 0.0225(15) 0.0193(14) 0.0002(13) 0.0007(12) 0.0020(13)
C16 0.0165(14) 0.0211(14) 0.0187(14) -0.0012(12) 0.0005(11) 0.0011(11)
C28 0.0379(19) 0.0406(19) 0.0216(16) -0.0064(15) -0.0041(14) 0.0046(16)
C7 0.0265(16) 0.0217(15) 0.0260(16) -0.0007(13) 0.0068(13) 0.0044(13)
C10 0.0141(14) 0.0284(16) 0.0306(16) 0.0051(13) 0.0054(12) 0.0041(12)
C8 0.0240(15) 0.0218(15) 0.0220(15) 0.0065(13) 0.0066(12) 0.0031(13)
C18 0.0231(15) 0.0259(15) 0.0194(15) -0.0056(13) 0.0025(12) -0.0052(13)
C17 0.0255(16) 0.0191(15) 0.0236(15) -0.0015(12) 0.0012(12) 0.0018(12)
C31 0.0281(17) 0.0383(18) 0.0280(17) 0.0010(14) 0.0060(13) -0.0021(14)
C6 0.0269(16) 0.0246(16) 0.0261(16) 0.0018(13) -0.0029(13) -0.0067(13)
C20 0.0247(16) 0.0253(16) 0.0252(16) -0.0039(13) -0.0050(12) 0.0056(13)
C11 0.0279(16) 0.0295(17) 0.0297(17) 0.0003(14) 0.0071(13) 0.0071(14)
C5 0.0309(17) 0.0375(18) 0.0263(17) 0.0005(14) 0.0042(13) -0.0053(14)
C24 0.0351(18) 0.0242(16) 0.0361(18) -0.0085(14) -0.0036(14) -0.0057(14)
C22 0.0304(17) 0.0238(16) 0.0345(17) 0.0097(14) 0.0021(14) 0.0024(13)
C29 0.0262(17) 0.0356(18) 0.0306(17) -0.0099(15) -0.0044(13) 0.0002(14)
C27 0.0329(18) 0.0432(19) 0.0187(15) -0.0136(15) 0.0000(13) 0.0025(15)
C1 0.0384(19) 0.0323(18) 0.0363(19) -0.0001(15) -0.0064(15) -0.0005(15)
C12 0.038(2) 0.0345(19) 0.040(2) 0.0131(16) 0.0122(16) 0.0119(15)
C23 0.0378(19) 0.0276(17) 0.051(2) 0.0030(16) -0.0043(16) -0.0082(15)
C15 0.0278(17) 0.0378(19) 0.0394(19) 0.0072(16) -0.0059(15) -0.0067(15)
C26 0.0303(18) 0.044(2) 0.0331(18) -0.0192(16) 0.0018(14) 0.0083(15)
C25 0.043(2) 0.0241(17) 0.046(2) -0.0118(16) -0.0085(17) 0.0066(15)
C4 0.043(2) 0.060(2) 0.0240(18) 0.0066(17) -0.0024(15) -0.0220(19)
C13 0.037(2) 0.057(2) 0.051(2) 0.028(2) -0.0032(18) 0.0092(18)
C30 0.0338(18) 0.055(2) 0.0246(17) -0.0017(15) 0.0085(14) 0.0017(16)
C2 0.058(3) 0.039(2) 0.048(2) 0.0141(18) -0.018(2) 0.0004(18)
C14 0.042(2) 0.063(3) 0.043(2) 0.0142(19) -0.0196(17) -0.0081(19)
C3 0.059(3) 0.051(2) 0.038(2) 0.0227(19) -0.0189(19) -0.023(2)

loop_
_atom_type_symbol
_atom_type_description
_atom_type_scat_dispersion_real
_atom_type_scat_dispersion_imag
_atom_type_scat_source
C C 0.0033 0.0016 'International Tables Vol C Tables 4.2.6.8 and 6.1.1.4'
H H 0.0000 0.0000 'International Tables Vol C Tables 4.2.6.8 and 6.1.1.4'
N N 0.0061 0.0033 'International Tables Vol C Tables 4.2.6.8 and 6.1.1.4'
O O 0.0106 0.0060 'International Tables Vol C Tables 4.2.6.8 and 6.1.1.4'
Cl Cl 0.1484 0.1585 'International Tables Vol C Tables 4.2.6.8 and 6.1.1.4'

loop_
_geom_angle_atom_site_label_1
_geom_angle_atom_site_label_2
_geom_angle_atom_site_label_3
_geom_angle
_geom_angle_site_symmetry_1
_geom_angle_site_symmetry_3
C8 N1 C16 121.9(2) . .
C8 N1 C9 118.4(2) . .
C16 N1 C9 119.7(2) . .
C18 C19 C20 120.3(3) . .
C18 C19 H19 119.8 . .
C20 C19 H19 119.8 . .
N1 C9 C10 115.1(2) . .
N1 C9 H9A 108.5 . .
C10 C9 H9A 108.5 . .
N1 C9 H9B 108.5 . .
C10 C9 H9B 108.5 . .
H9A C9 H9B 107.5 . .
C20 C21 C16 115.9(2) . .
C20 C21 C22 119.0(2) . .
C16 C21 C22 124.1(2) . .
C17 C16 C21 120.3(2) . .
C17 C16 N1 119.1(2) . .
C21 C16 N1 120.5(2) . .
C29 C28 C27 121.2(3) . .
C29 C28 H28 119.4 . .
C27 C28 H28 119.4 . .
C6 C7 C8 111.8(2) . .
C6 C7 Cl1 110.92(19) . .
C8 C7 Cl1 107.30(18) . .
C6 C7 H7 108.9 . .
C8 C7 H7 108.9 . .
Cl1 C7 H7 108.9 . .
C15 C10 C11 118.7(3) . .
C15 C10 C9 119.2(3) . .
C11 C10 C9 121.9(3) . .
O1 C8 N1 122.9(3) . .
O1 C8 C7 120.5(2) . .
N1 C8 C7 116.5(2) . .
C19 C18 C17 116.8(2) . .
C19 C18 C31 120.3(3) . .
C17 C18 C31 122.0(3) . .
C16 C17 C18 120.9(3) . .
C16 C17 H17 119.6 . .
C18 C17 H17 119.6 . .
C18 C31 C30 112.8(2) . .
C18 C31 H31A 109.0 . .
C30 C31 H31A 109.0 . .
C18 C31 H31B 109.0 . .
C30 C31 H31B 109.0 . .
H31A C31 H31B 107.8 . .
C5 C6 C1 119.1(3) . .
C5 C6 C7 121.5(3) . .
C1 C6 C7 119.4(3) . .
C21 C20 C19 121.5(3) . .
C21 C20 H20 119.2 . .
C19 C20 H20 119.2 . .
C12 C11 C10 120.7(3) . .
C12 C11 H11 119.6 . .
C10 C11 H11 119.6 . .
C6 C5 C4 120.1(3) . .
C6 C5 H5 119.9 . .
C4 C5 H5 119.9 . .
C25 C24 C29 116.0(3) . .
C25 C24 C23 122.7(3) . .
C29 C24 C23 120.2(3) . .
C21 C22 C23 112.0(2) . .
C21 C22 H22A 109.2 . .
C23 C22 H22A 109.2 . .
C21 C22 H22B 109.2 . .
C23 C22 H22B 109.2 . .
H22A C22 H22B 107.9 . .
C28 C29 C24 121.1(3) . .
C28 C29 H29 119.4 . .
C24 C29 H29 119.4 . .
C26 C27 C28 116.1(3) . .
C26 C27 C30 121.5(3) . .
C28 C27 C30 121.1(3) . .
C2 C1 C6 120.8(3) . .
C2 C1 H1 119.6 . .
C6 C1 H1 119.6 . .
C13 C12 C11 120.1(3) . .
C13 C12 H12 120.0 . .
C11 C12 H12 120.0 . .
C24 C23 C22 114.1(2) . .
C24 C23 H23A 108.7 . .
C22 C23 H23A 108.7 . .
C24 C23 H23B 108.7 . .
C22 C23 H23B 108.7 . .
H23A C23 H23B 107.6 . .
C10 C15 C14 120.6(3) . .
C10 C15 H15 119.7 . .
C14 C15 H15 119.7 . .
C25 C26 C27 121.1(3) . .
C25 C26 H26 119.5 . .
C27 C26 H26 119.5 . .
C26 C25 C24 121.0(3) . .
C26 C25 H25 119.5 . .
C24 C25 H25 119.5 . .
C3 C4 C5 119.6(3) . .
C3 C4 H4 120.2 . .
C5 C4 H4 120.2 . .
C12 C13 C14 120.0(3) . .
C12 C13 H13 120.0 . .
C14 C13 H13 120.0 . .
C27 C30 C31 112.8(2) . .
C27 C30 H30A 109.0 . .
C31 C30 H30A 109.0 . .
C27 C30 H30B 109.0 . .
C31 C30 H30B 109.0 . .
H30A C30 H30B 107.8 . .
C3 C2 C1 119.6(3) . .
C3 C2 H2 120.2 . .
C1 C2 H2 120.2 . .
C13 C14 C15 119.8(3) . .
C13 C14 H14 120.1 . .
C15 C14 H14 120.1 . .
C2 C3 C4 120.8(3) . .
C2 C3 H3 119.6 . .
C4 C3 H3 119.6 . .

loop_
_geom_bond_atom_site_label_1
_geom_bond_atom_site_label_2
_geom_bond_distance
_geom_bond_site_symmetry_2
Cl1 C7 1.801(3) .
O1 C8 1.226(3) .
N1 C8 1.360(3) .
N1 C16 1.449(3) .
N1 C9 1.466(3) .
C19 C18 1.386(4) .
C19 C20 1.391(4) .
C19 H19 0.9300 .
C9 C10 1.512(4) .
C9 H9A 0.9700 .
C9 H9B 0.9700 .
C21 C20 1.390(4) .
C21 C16 1.403(4) .
C21 C22 1.515(4) .
C16 C17 1.391(4) .
C28 C29 1.374(4) .
C28 C27 1.400(4) .
C28 H28 0.9300 .
C7 C6 1.508(4) .
C7 C8 1.542(4) .
C7 H7 0.9800 .
C10 C15 1.379(4) .
C10 C11 1.390(4) .
C18 C17 1.397(4) .
C18 C31 1.511(4) .
C17 H17 0.9300 .
C31 C30 1.585(4) .
C31 H31A 0.9700 .
C31 H31B 0.9700 .
C6 C5 1.386(4) .
C6 C1 1.390(4) .
C20 H20 0.9300 .
C11 C12 1.383(4) .
C11 H11 0.9300 .
C5 C4 1.391(4) .
C5 H5 0.9300 .
C24 C25 1.397(4) .
C24 C29 1.399(4) .
C24 C23 1.506(4) .
C22 C23 1.596(4) .
C22 H22A 0.9700 .
C22 H22B 0.9700 .
C29 H29 0.9300 .
C27 C26 1.393(4) .
C27 C30 1.515(4) .
C1 C2 1.382(4) .
C1 H1 0.9300 .
C12 C13 1.369(5) .
C12 H12 0.9300 .
C23 H23A 0.9700 .
C23 H23B 0.9700 .
C15 C14 1.389(4) .
C15 H15 0.9300 .
C26 C25 1.384(4) .
C26 H26 0.9300 .
C25 H25 0.9300 .
C4 C3 1.383(5) .
C4 H4 0.9300 .
C13 C14 1.382(5) .
C13 H13 0.9300 .
C30 H30A 0.9700 .
C30 H30B 0.9700 .
C2 C3 1.370(5) .
C2 H2 0.9300 .
C14 H14 0.9300 .
C3 H3 0.9300 .
